data_4316805
loop_
_publ_author_name
'Marc A. Little'
'Malcolm A. Halcrow'
'Lindsay P. Harding'
'Michaele J. Hardie'

_publ_section_title
;
 Ag(I) Organometallic Coordination Polymers and Capsule with Tris-Allyl
 Cyclotriveratrylene Derivatives
;
_journal_name_full 'Inorganic Chemistry'
_journal_page_first 9486
_journal_page_last 9496
_journal_paper_doi 10.1021/ic101211n
_journal_volume 49
_journal_year 2010
_chemical_formula_sum 'C35 H36 Ag2 F6 O12 S2'
_chemical_formula_weight 1042.50
_chemical_name_systematic
; 
 bis(triflato){tris(allyl)cyclotriguaiacylene}disilver(I)
;
_space_group_IT_number 14
_symmetry_cell_setting monoclinic
_symmetry_space_group_name_Hall '-P 2yn'
_symmetry_space_group_name_H-M 'P 1 21/n 1'
_atom_sites_solution_hydrogens geom
_atom_sites_solution_primary direct
_atom_sites_solution_secondary difmap
_audit_creation_method SHELXL-97
_cell_angle_alpha 90.00
_cell_angle_beta 98.13(2)
_cell_angle_gamma 90.00
_cell_formula_units_Z 4
_cell_length_a 19.297(8)
_cell_length_b 8.319(3)
_cell_length_c 27.818(12)
_cell_measurement_temperature 150(2)
_cell_volume 4421(3)
_computing_cell_refinement 'Bruker SMART'
_computing_data_collection 'Bruker SMART'
_computing_data_reduction 'Bruker SAINT'
_computing_molecular_graphics 'XSeed (Barbour, 2001)'
_computing_publication_material 'Bruker SHELXTL'
_computing_structure_refinement 'SHELXL-97 (Sheldrick, 1997)'
_computing_structure_solution 'SHELXS-97 (Sheldrick, 1990)'
_diffrn_ambient_temperature 150(2)
_diffrn_measured_fraction_theta_full 0.752
_diffrn_measured_fraction_theta_max 0.752
_diffrn_radiation_monochromator graphite
_diffrn_radiation_source 'fine-focus sealed tube'
_diffrn_radiation_type MoK\a
_diffrn_radiation_wavelength 0.71073
_diffrn_reflns_av_R_equivalents 0.0439
_diffrn_reflns_av_sigmaI/netI 0.0586
_diffrn_reflns_limit_h_max 19
_diffrn_reflns_limit_h_min -18
_diffrn_reflns_limit_k_max 9
_diffrn_reflns_limit_k_min -9
_diffrn_reflns_limit_l_max 28
_diffrn_reflns_limit_l_min -26
_diffrn_reflns_number 14812
_diffrn_reflns_theta_full 24.07
_diffrn_reflns_theta_max 24.07
_diffrn_reflns_theta_min 2.56
_exptl_absorpt_coefficient_mu 1.059
_exptl_absorpt_correction_T_max 0.9895
_exptl_absorpt_correction_T_min 0.9015
_exptl_absorpt_correction_type multi-scan
_exptl_absorpt_process_details SADABS
_exptl_crystal_density_diffrn 1.566
_exptl_crystal_density_method 'not measured'
_exptl_crystal_F_000 2088
_exptl_crystal_size_max 0.10
_exptl_crystal_size_mid 0.03
_exptl_crystal_size_min 0.01
_refine_diff_density_max 1.322
_refine_diff_density_min -1.749
_refine_diff_density_rms 0.145
_refine_ls_extinction_method none
_refine_ls_goodness_of_fit_ref 1.038
_refine_ls_hydrogen_treatment noref
_refine_ls_matrix_type full
_refine_ls_number_parameters 477
_refine_ls_number_reflns 5270
_refine_ls_number_restraints 0
_refine_ls_restrained_S_all 1.038
_refine_ls_R_factor_all 0.1038
_refine_ls_R_factor_gt 0.0680
_refine_ls_shift/su_max 0.000
_refine_ls_shift/su_mean 0.000
_refine_ls_structure_factor_coef Fsqd
_refine_ls_weighting_details 'calc w=1/[\s^2^(Fo^2^)+(0.1396P)^2^+13.0159P] where P=(Fo^2^+2Fc^2^)/3'
_refine_ls_weighting_scheme calc
_refine_ls_wR_factor_gt 0.1953
_refine_ls_wR_factor_ref 0.2250
_reflns_number_gt 3580
_reflns_number_total 5270
_reflns_threshold_expression >2sigma(I)
_cod_data_source_file ic101211n_si_002_5.cif
_cod_data_source_block complex7
_cod_depositor_comments
;
The following automatic conversions were performed:

'_symmetry_cell_setting' value 'Monoclinic' changed to 'monoclinic'
according to the built-in table from CIF Core dictionary named
'cif_core.dic' version 2.4.1 from
2010-06-29.

'_refine_ls_hydrogen_treatment' value 'no-ref' changed
to 'noref' according to the built-in table from CIF Core dictionary
named 'cif_core.dic' version 2.4.1 from 2010-06-29.

Automatic conversion script
Id: cif_fix_values 1646 2011-03-28 12:23:43Z adriana 
;
_cod_original_cell_volume 4420(3)
_cod_database_code 4316805

loop_
_symmetry_equiv_pos_as_xyz
'x, y, z'
'-x+1/2, y+1/2, -z+1/2'
'-x, -y, -z'
'x-1/2, -y-1/2, z-1/2'

loop_
_atom_site_label
_atom_site_type_symbol
_atom_site_fract_x
_atom_site_fract_y
_atom_site_fract_z
_atom_site_U_iso_or_equiv
_atom_site_adp_type
_atom_site_occupancy
_atom_site_symmetry_multiplicity
_atom_site_calc_flag
_atom_site_refinement_flags
_atom_site_disorder_assembly
_atom_site_disorder_group
Ag1 Ag 0.95994(5) 0.06577(9) 0.07919(4) 0.0535(4) Uani 1 1 d . . .
Ag2 Ag 0.91121(5) 0.04791(9) 0.42335(4) 0.0491(4) Uani 1 1 d . . .
S1 S 1.10225(16) -0.1651(3) 0.04198(12) 0.0497(9) Uani 1 1 d . . .
S2 S 0.95127(17) 0.2133(4) 0.55625(12) 0.0574(10) Uani 1 1 d . . .
F4 F 0.8364(7) 0.3809(19) 0.5578(5) 0.193(7) Uani 1 1 d . . .
F5 F 0.8195(5) 0.131(2) 0.5539(5) 0.173(7) Uani 1 1 d . . .
F6 F 0.8639(5) 0.2384(16) 0.6223(4) 0.136(5) Uani 1 1 d . . .
O1 O 0.8443(5) -0.3439(10) 0.0446(3) 0.061(2) Uani 1 1 d . . .
O2 O 0.7384(4) -0.1979(8) 0.0747(3) 0.051(2) Uani 1 1 d . . .
O3 O 0.6967(3) -0.0498(7) 0.3084(3) 0.0366(19) Uani 1 1 d . . .
O4 O 0.7841(3) -0.2358(7) 0.3737(3) 0.0366(18) Uani 1 1 d . . .
O5 O 1.0437(4) -0.7023(7) 0.2930(3) 0.046(2) Uani 1 1 d . . .
O6 O 1.0661(4) -0.7000(7) 0.1974(3) 0.052(2) Uani 1 1 d . . .
O7 O 1.0723(5) -0.0212(11) 0.0588(5) 0.093(3) Uani 1 1 d . . .
O8 O 1.0777(7) -0.3093(13) 0.0588(8) 0.184(8) Uani 1 1 d . . .
O9 O 1.1098(8) -0.167(2) -0.0085(4) 0.177(8) Uani 1 1 d . . .
O10 O 0.9401(5) 0.2243(11) 0.5028(3) 0.076(3) Uani 1 1 d . . .
O11 O 0.9717(4) 0.0511(9) 0.5748(3) 0.061(3) Uani 1 1 d . . .
O12 O 0.9918(5) 0.3434(10) 0.5823(3) 0.073(3) Uani 1 1 d . . .
C1 C 0.9408(5) -0.1116(10) 0.1517(3) 0.026(2) Uani 1 1 d . . .
C2 C 0.9277(5) -0.2124(11) 0.1096(4) 0.035(3) Uani 1 1 d . . .
H2 H 0.9661 -0.2621 0.0975 0.042 Uiso 1 1 calc R . .
C3 C 0.8590(6) -0.2398(12) 0.0857(4) 0.039(3) Uani 1 1 d . . .
C4 C 0.8024(5) -0.1660(11) 0.1019(4) 0.033(3) Uani 1 1 d . . .
C5 C 0.8141(5) -0.0612(10) 0.1434(4) 0.034(3) Uani 1 1 d . . .
H5 H 0.7753 -0.0098 0.1545 0.041 Uiso 1 1 calc R . .
C6 C 0.8831(5) -0.0333(10) 0.1682(3) 0.028(3) Uani 1 1 d . . .
C7 C 0.8912(5) 0.0808(10) 0.2129(4) 0.032(3) Uani 1 1 d . . .
H7A H 0.8634 0.1796 0.2045 0.038 Uiso 1 1 calc R . .
H7B H 0.9409 0.1124 0.2210 0.038 Uiso 1 1 calc R . .
C8 C 0.8660(5) -0.0009(10) 0.2582(3) 0.027(3) Uani 1 1 d . . .
C9 C 0.7945(5) 0.0166(10) 0.2640(4) 0.028(3) Uani 1 1 d . . .
H9 H 0.7652 0.0824 0.2418 0.033 Uiso 1 1 calc R . .
C10 C 0.7659(5) -0.0597(10) 0.3012(4) 0.029(3) Uani 1 1 d . . .
C11 C 0.8114(5) -0.1511(10) 0.3354(3) 0.026(3) Uani 1 1 d . . .
C12 C 0.8816(5) -0.1670(10) 0.3301(4) 0.028(3) Uani 1 1 d . . .
H12 H 0.9108 -0.2295 0.3533 0.034 Uiso 1 1 calc R . .
C13 C 0.9121(5) -0.0944(9) 0.2917(3) 0.024(2) Uani 1 1 d . . .
C14 C 0.9907(5) -0.1128(10) 0.2914(4) 0.028(3) Uani 1 1 d . . .
H14A H 1.0142 -0.1172 0.3254 0.034 Uiso 1 1 calc R . .
H14B H 1.0081 -0.0160 0.2762 0.034 Uiso 1 1 calc R . .
C15 C 1.0123(5) -0.2636(10) 0.2642(4) 0.028(3) Uani 1 1 d . . .
C16 C 1.0206(5) -0.4127(10) 0.2894(4) 0.032(3) Uani 1 1 d . . .
H16 H 1.0131 -0.4158 0.3224 0.039 Uiso 1 1 calc R . .
C17 C 1.0392(5) -0.5551(10) 0.2675(4) 0.033(3) Uani 1 1 d . . .
C18 C 1.0497(5) -0.5527(10) 0.2187(5) 0.034(3) Uani 1 1 d . . .
C19 C 1.0446(5) -0.4052(10) 0.1928(4) 0.031(3) Uani 1 1 d . . .
H19 H 1.0545 -0.4026 0.1603 0.037 Uiso 1 1 calc R . .
C20 C 1.0249(5) -0.2610(10) 0.2148(4) 0.029(2) Uiso 1 1 d . . .
C21 C 1.0155(5) -0.1125(10) 0.1811(4) 0.031(3) Uani 1 1 d . . .
H21A H 1.0507 -0.1150 0.1585 0.037 Uiso 1 1 calc R . .
H21B H 1.0228 -0.0131 0.2008 0.037 Uiso 1 1 calc R . .
C22 C 0.8892(10) -0.351(2) 0.0103(6) 0.101(6) Uani 1 1 d . . .
H22A H 0.8993 -0.2414 0.0001 0.152 Uiso 1 1 calc R . .
H22B H 0.8672 -0.4122 -0.0179 0.152 Uiso 1 1 calc R . .
H22C H 0.9329 -0.4033 0.0242 0.152 Uiso 1 1 calc R . .
C23 C 0.6754(6) -0.1139(12) 0.0856(5) 0.053(4) Uani 1 1 d . . .
H23A H 0.6420 -0.1011 0.0554 0.064 Uiso 1 1 calc R . .
H23B H 0.6884 -0.0054 0.0985 0.064 Uiso 1 1 calc R . .
C24 C 0.6397(7) -0.2084(12) 0.1234(4) 0.051(4) Uani 1 1 d . . .
H24 H 0.6677 -0.2665 0.1484 0.062 Uiso 1 1 calc R . .
C25 C 0.5681(8) -0.2094(13) 0.1213(5) 0.066(4) Uani 1 1 d . . .
H25A H 0.5398 -0.1517 0.0964 0.079 Uiso 1 1 calc R . .
H25B H 0.5470 -0.2679 0.1447 0.079 Uiso 1 1 calc R . .
C26 C 0.6500(6) 0.0434(13) 0.2739(5) 0.055(4) Uani 1 1 d . . .
H26A H 0.6708 0.1491 0.2698 0.082 Uiso 1 1 calc R . .
H26B H 0.6051 0.0571 0.2860 0.082 Uiso 1 1 calc R . .
H26C H 0.6425 -0.0127 0.2427 0.082 Uiso 1 1 calc R . .
C27 C 0.7540(6) -0.1366(13) 0.4093(4) 0.039(3) Uani 1 1 d . . .
H27A H 0.7153 -0.1965 0.4210 0.047 Uiso 1 1 calc R . .
H27B H 0.7342 -0.0374 0.3932 0.047 Uiso 1 1 calc R . .
C28 C 0.8095(6) -0.0898(12) 0.4539(4) 0.044(3) Uani 1 1 d . . .
H28 H 0.8007 0.0036 0.4717 0.053 Uiso 1 1 calc R . .
C29 C 0.8681(7) -0.1712(13) 0.4687(4) 0.054(3) Uani 1 1 d . . .
H29A H 0.8787 -0.2653 0.4518 0.065 Uiso 1 1 calc R . .
H29B H 0.8992 -0.1352 0.4961 0.065 Uiso 1 1 calc R . .
C30 C 1.0997(9) -0.7155(18) 0.3300(7) 0.108(7) Uani 1 1 d . . .
H30A H 1.1436 -0.7157 0.3161 0.163 Uiso 1 1 calc R . .
H30B H 1.0957 -0.8160 0.3478 0.163 Uiso 1 1 calc R . .
H30C H 1.0994 -0.6243 0.3523 0.163 Uiso 1 1 calc R . .
C31 C 1.0829(6) -0.6951(12) 0.1484(5) 0.046(3) Uani 1 1 d . . .
H31A H 1.1058 -0.7978 0.1418 0.055 Uiso 1 1 calc R . .
H31B H 1.1175 -0.6082 0.1465 0.055 Uiso 1 1 calc R . .
C32 C 1.0213(7) -0.6678(11) 0.1079(5) 0.053(3) Uani 1 1 d . . .
H32 H 1.0313 -0.6567 0.0756 0.063 Uiso 1 1 calc R . .
C33 C 0.9550(7) -0.6588(12) 0.1150(5) 0.048(3) Uani 1 1 d . . .
H33A H 0.9431 -0.6694 0.1469 0.057 Uiso 1 1 calc R . .
H33B H 0.9193 -0.6417 0.0883 0.057 Uiso 1 1 calc R . .
C35 C 0.8642(9) 0.237(2) 0.5738(7) 0.095(6) Uani 1 1 d . . .
C34 C 1.1825 -0.1878 0.0668 0.200 Uiso 1 1 d . . .
F1 F 1.2270 -0.2898 0.0548 0.200 Uiso 1 1 d . . .
F2 F 1.1983 -0.1831 0.1125 0.200 Uiso 1 1 d . . .
F3 F 1.2236 -0.0641 0.0853 0.200 Uiso 1 1 d . . .

loop_
_atom_site_aniso_label
_atom_site_aniso_U_11
_atom_site_aniso_U_22
_atom_site_aniso_U_33
_atom_site_aniso_U_23
_atom_site_aniso_U_13
_atom_site_aniso_U_12
Ag1 0.0684(7) 0.0402(5) 0.0534(8) 0.0108(4) 0.0137(5) -0.0034(4)
Ag2 0.0466(6) 0.0387(5) 0.0607(8) -0.0010(4) 0.0025(5) 0.0036(4)
S1 0.0444(19) 0.0532(17) 0.052(2) -0.0097(15) 0.0095(17) 0.0001(13)
S2 0.057(2) 0.0612(18) 0.047(2) -0.0156(16) -0.0175(17) 0.0259(15)
F4 0.154(11) 0.232(14) 0.188(13) -0.011(11) 0.008(10) 0.151(12)
F5 0.058(6) 0.324(18) 0.136(10) -0.151(12) 0.008(7) 0.000(8)
F6 0.074(6) 0.265(14) 0.073(7) -0.084(8) 0.025(5) 0.017(7)
O1 0.076(6) 0.075(6) 0.040(6) -0.035(5) 0.031(5) -0.031(5)
O2 0.042(5) 0.049(4) 0.059(6) -0.017(4) -0.003(4) -0.004(3)
O3 0.025(5) 0.041(4) 0.043(5) 0.010(3) 0.002(4) 0.003(3)
O4 0.041(4) 0.029(3) 0.040(5) 0.001(3) 0.006(4) 0.000(3)
O5 0.058(5) 0.031(4) 0.048(5) 0.011(3) 0.002(4) 0.004(3)
O6 0.071(6) 0.026(4) 0.057(6) -0.008(3) 0.006(5) 0.005(3)
O7 0.089(7) 0.054(5) 0.149(10) -0.008(6) 0.066(7) 0.008(5)
O8 0.153(12) 0.060(7) 0.38(3) 0.001(10) 0.192(15) 0.000(7)
O9 0.169(14) 0.32(2) 0.045(8) -0.004(10) 0.018(8) 0.133(15)
O10 0.103(8) 0.080(6) 0.037(6) -0.008(4) -0.016(5) 0.023(5)
O11 0.053(5) 0.059(5) 0.067(6) 0.000(4) -0.003(5) 0.010(4)
O12 0.084(7) 0.061(5) 0.065(6) -0.020(5) -0.021(5) 0.007(5)
C1 0.035(6) 0.026(4) 0.020(6) 0.005(4) 0.014(5) -0.003(4)
C2 0.036(7) 0.035(5) 0.036(7) -0.007(5) 0.014(6) -0.004(4)
C3 0.045(8) 0.043(6) 0.029(7) 0.000(5) 0.011(6) -0.017(5)
C4 0.032(7) 0.034(5) 0.034(7) 0.005(5) 0.008(6) -0.007(4)
C5 0.041(7) 0.032(5) 0.028(7) -0.004(5) 0.000(6) 0.004(4)
C6 0.041(7) 0.027(5) 0.017(6) 0.004(4) 0.004(5) -0.002(4)
C7 0.037(6) 0.020(4) 0.037(7) 0.001(4) 0.002(6) 0.003(4)
C8 0.047(7) 0.014(4) 0.019(6) -0.002(4) -0.001(5) 0.001(4)
C9 0.029(7) 0.027(5) 0.026(7) -0.001(4) 0.000(5) 0.007(4)
C10 0.035(7) 0.023(4) 0.029(7) -0.002(4) 0.002(6) -0.001(4)
C11 0.033(7) 0.024(4) 0.020(6) -0.005(4) 0.002(5) -0.001(4)
C12 0.031(7) 0.022(4) 0.031(7) -0.007(4) -0.001(6) 0.005(4)
C13 0.033(6) 0.021(4) 0.019(6) -0.010(4) 0.008(5) -0.004(4)
C14 0.034(6) 0.026(4) 0.023(6) -0.005(4) -0.001(5) -0.002(4)
C15 0.029(6) 0.025(5) 0.030(7) -0.001(4) 0.001(5) 0.001(4)
C16 0.027(6) 0.036(5) 0.032(7) -0.003(5) -0.005(5) -0.006(4)
C17 0.036(6) 0.026(5) 0.038(8) -0.002(5) 0.008(6) 0.001(4)
C18 0.029(6) 0.023(5) 0.051(9) -0.007(5) 0.009(6) 0.001(4)
C19 0.036(6) 0.032(5) 0.029(7) -0.005(4) 0.017(5) 0.003(4)
C21 0.039(6) 0.029(5) 0.029(7) 0.002(4) 0.014(5) -0.006(4)
C22 0.148(17) 0.097(12) 0.064(12) -0.029(9) 0.032(13) -0.045(11)
C23 0.061(8) 0.032(5) 0.061(9) 0.010(6) -0.011(7) -0.010(5)
C24 0.074(10) 0.036(6) 0.041(8) -0.008(5) -0.001(7) 0.001(5)
C25 0.069(11) 0.045(7) 0.087(11) -0.003(7) 0.023(9) -0.002(6)
C26 0.038(7) 0.055(7) 0.066(9) 0.014(6) -0.009(7) 0.016(5)
C27 0.041(7) 0.052(6) 0.029(7) 0.003(5) 0.017(6) 0.005(5)
C28 0.055(8) 0.045(6) 0.033(8) 0.007(5) 0.012(6) 0.000(5)
C29 0.072(9) 0.048(6) 0.040(8) 0.001(6) -0.001(7) -0.009(6)
C30 0.107(13) 0.076(10) 0.129(15) 0.050(10) -0.032(13) -0.013(9)
C31 0.046(7) 0.034(6) 0.063(10) -0.009(5) 0.024(7) -0.004(5)
C32 0.078(11) 0.029(5) 0.052(9) 0.000(5) 0.011(8) -0.007(5)
C33 0.061(10) 0.046(6) 0.038(8) -0.005(5) 0.015(7) -0.004(6)
C35 0.070(12) 0.150(16) 0.061(13) -0.031(11) -0.004(10) 0.039(11)

loop_
_atom_type_symbol
_atom_type_description
_atom_type_scat_dispersion_real
_atom_type_scat_dispersion_imag
_atom_type_scat_source
C C 0.0033 0.0016 'International Tables Vol C Tables 4.2.6.8 and 6.1.1.4'
H H 0.0000 0.0000 'International Tables Vol C Tables 4.2.6.8 and 6.1.1.4'
O O 0.0106 0.0060 'International Tables Vol C Tables 4.2.6.8 and 6.1.1.4'
F F 0.0171 0.0103 'International Tables Vol C Tables 4.2.6.8 and 6.1.1.4'
S S 0.1246 0.1234 'International Tables Vol C Tables 4.2.6.8 and 6.1.1.4'
Ag Ag -0.8971 1.1015 'International Tables Vol C Tables 4.2.6.8 and 6.1.1.4'

loop_
_geom_angle_atom_site_label_1
_geom_angle_atom_site_label_2
_geom_angle_atom_site_label_3
_geom_angle
_geom_angle_site_symmetry_1
_geom_angle_site_symmetry_3
_geom_angle_publ_flag
O9 Ag1 O7 109.4(5) 3_755 . ?
O9 Ag1 C33 87.5(5) 3_755 1_565 ?
O7 Ag1 C33 116.8(4) . 1_565 ?
O9 Ag1 C1 136.6(5) 3_755 . ?
O7 Ag1 C1 104.2(3) . . ?
C33 Ag1 C1 101.2(4) 1_565 . ?
O9 Ag1 C2 117.2(6) 3_755 . ?
O7 Ag1 C2 94.3(3) . . ?
C33 Ag1 C2 131.9(4) 1_565 . ?
C1 Ag1 C2 32.4(3) . . ?
O9 Ag1 C32 97.6(6) 3_755 1_565 ?
O7 Ag1 C32 86.7(4) . 1_565 ?
C33 Ag1 C32 30.1(4) 1_565 1_565 ?
C1 Ag1 C32 111.1(4) . 1_565 ?
C2 Ag1 C32 142.3(4) . 1_565 ?
O11 Ag2 C25 94.3(4) 3_756 2_655 ?
O11 Ag2 C29 97.0(4) 3_756 . ?
C25 Ag2 C29 168.7(5) 2_655 . ?
O11 Ag2 C28 127.7(3) 3_756 . ?
C25 Ag2 C28 137.8(4) 2_655 . ?
C29 Ag2 C28 31.1(4) . . ?
O11 Ag2 C24 125.6(4) 3_756 2_655 ?
C25 Ag2 C24 32.1(4) 2_655 2_655 ?
C29 Ag2 C24 137.0(4) . 2_655 ?
C28 Ag2 C24 105.9(4) . 2_655 ?
O8 S1 O9 113.9(12) . . ?
O8 S1 O7 115.9(7) . . ?
O9 S1 O7 115.5(9) . . ?
O8 S1 C34 96.1(7) . . ?
O9 S1 C34 101.2(6) . . ?
O7 S1 C34 111.4(5) . . ?
O12 S2 O10 116.4(6) . . ?
O12 S2 O11 113.9(5) . . ?
O10 S2 O11 113.7(5) . . ?
O12 S2 C35 103.5(7) . . ?
O10 S2 C35 104.7(7) . . ?
O11 S2 C35 102.5(8) . . ?
C22 O1 C3 120.4(10) . . ?
C4 O2 C23 119.9(8) . . ?
C10 O3 C26 117.4(8) . . ?
C11 O4 C27 116.4(7) . . ?
C30 O5 C17 115.3(9) . . ?
C18 O6 C31 117.6(8) . . ?
S1 O7 Ag1 137.6(6) . . ?
S1 O9 Ag1 133.1(8) . 3_755 ?
S2 O11 Ag2 121.7(5) . 3_756 ?
C6 C1 C2 118.4(9) . . ?
C6 C1 C21 122.9(8) . . ?
C2 C1 C21 118.0(9) . . ?
C6 C1 Ag1 101.3(6) . . ?
C2 C1 Ag1 73.9(6) . . ?
C21 C1 Ag1 101.0(6) . . ?
C3 C2 C1 121.6(10) . . ?
C3 C2 Ag1 104.1(6) . . ?
C1 C2 Ag1 73.7(5) . . ?
C4 C3 C2 120.3(9) . . ?
C4 C3 O1 117.0(9) . . ?
C2 C3 O1 122.7(10) . . ?
O2 C4 C3 115.0(9) . . ?
O2 C4 C5 125.6(10) . . ?
C3 C4 C5 119.3(9) . . ?
C6 C5 C4 121.0(10) . . ?
C1 C6 C5 119.2(9) . . ?
C1 C6 C7 122.9(8) . . ?
C5 C6 C7 117.8(9) . . ?
C6 C7 C8 111.7(7) . . ?
C9 C8 C13 120.6(9) . . ?
C9 C8 C7 117.5(8) . . ?
C13 C8 C7 121.8(9) . . ?
C10 C9 C8 122.1(8) . . ?
O3 C10 C9 125.0(8) . . ?
O3 C10 C11 117.0(9) . . ?
C9 C10 C11 118.0(9) . . ?
C12 C11 C10 120.0(10) . . ?
C12 C11 O4 119.7(8) . . ?
C10 C11 O4 120.2(9) . . ?
C11 C12 C13 123.5(8) . . ?
C8 C13 C12 115.8(9) . . ?
C8 C13 C14 125.5(9) . . ?
C12 C13 C14 118.6(8) . . ?
C13 C14 C15 114.8(7) . . ?
C16 C15 C20 117.7(8) . . ?
C16 C15 C14 118.9(9) . . ?
C20 C15 C14 123.4(8) . . ?
C17 C16 C15 122.7(10) . . ?
C16 C17 C18 119.3(9) . . ?
C16 C17 O5 121.1(11) . . ?
C18 C17 O5 119.5(8) . . ?
C17 C18 O6 117.7(8) . . ?
C17 C18 C19 119.6(8) . . ?
O6 C18 C19 122.7(11) . . ?
C18 C19 C20 121.0(10) . . ?
C19 C20 C15 119.6(8) . . ?
C19 C20 C21 115.3(9) . . ?
C15 C20 C21 125.1(8) . . ?
C20 C21 C1 110.1(7) . . ?
O2 C23 C24 111.0(8) . . ?
C25 C24 C23 120.9(11) . . ?
C25 C24 Ag2 70.0(6) . 2_645 ?
C23 C24 Ag2 103.6(7) . 2_645 ?
C24 C25 Ag2 77.9(7) . 2_645 ?
O4 C27 C28 112.4(8) . . ?
C29 C28 C27 124.9(10) . . ?
C29 C28 Ag2 70.6(7) . . ?
C27 C28 Ag2 108.8(7) . . ?
C28 C29 Ag2 78.2(7) . . ?
O6 C31 C32 116.2(10) . . ?
C33 C32 C31 124.4(13) . . ?
C33 C32 Ag1 71.6(6) . 1_545 ?
C31 C32 Ag1 111.9(6) . 1_545 ?
C32 C33 Ag1 78.3(7) . 1_545 ?
F5 C35 F6 109.4(18) . . ?
F5 C35 F4 104.5(14) . . ?
F6 C35 F4 105.3(14) . . ?
F5 C35 S2 113.1(12) . . ?
F6 C35 S2 113.8(11) . . ?
F4 C35 S2 110.0(15) . . ?
F2 C34 F1 101.9 . . ?
F2 C34 F3 63.3 . . ?
F1 C34 F3 102.9 . . ?
F2 C34 S1 120.39(13) . . ?
F1 C34 S1 127.03(11) . . ?
F3 C34 S1 123.20(10) . . ?
C34 F2 F3 61.6 . . ?
C34 F3 F2 55.2 . . ?

loop_
_geom_bond_atom_site_label_1
_geom_bond_atom_site_label_2
_geom_bond_distance
_geom_bond_site_symmetry_2
_geom_bond_publ_flag
Ag1 O9 2.374(12) 3_755 ?
Ag1 O7 2.427(10) . ?
Ag1 C33 2.506(10) 1_565 ?
Ag1 C1 2.568(9) . ?
Ag1 C2 2.571(9) . ?
Ag1 C32 2.585(10) 1_565 ?
Ag2 O11 2.398(8) 3_756 ?
Ag2 C25 2.432(12) 2_655 ?
Ag2 C29 2.429(11) . ?
Ag2 C28 2.521(12) . ?
Ag2 C24 2.531(10) 2_655 ?
S1 O8 1.394(12) . ?
S1 O9 1.433(13) . ?
S1 O7 1.436(9) . ?
S1 C34 1.615(3) . ?
S2 O12 1.465(8) . ?
S2 O10 1.474(9) . ?
S2 O11 1.478(8) . ?
S2 C35 1.825(18) . ?
F4 C35 1.36(2) . ?
F5 C35 1.30(2) . ?
F6 C35 1.349(19) . ?
O1 C22 1.378(19) . ?
O1 C3 1.428(13) . ?
O2 C4 1.381(12) . ?
O2 C23 1.470(15) . ?
O3 C10 1.380(13) . ?
O3 C26 1.444(11) . ?
O4 C11 1.437(12) . ?
O4 C27 1.470(12) . ?
O5 C30 1.387(15) . ?
O5 C17 1.412(11) . ?
O6 C18 1.417(11) . ?
O6 C31 1.446(14) . ?
O9 Ag1 2.374(12) 3_755 ?
O11 Ag2 2.398(8) 3_756 ?
C1 C6 1.421(14) . ?
C1 C2 1.434(13) . ?
C1 C21 1.552(13) . ?
C2 C3 1.416(14) . ?
C3 C4 1.383(15) . ?
C4 C5 1.439(14) . ?
C5 C6 1.429(13) . ?
C6 C7 1.553(13) . ?
C7 C8 1.570(15) . ?
C8 C9 1.420(14) . ?
C8 C13 1.424(12) . ?
C9 C10 1.393(14) . ?
C10 C11 1.421(12) . ?
C11 C12 1.390(14) . ?
C12 C13 1.425(14) . ?
C13 C14 1.526(14) . ?
C14 C15 1.552(13) . ?
C15 C16 1.422(13) . ?
C15 C20 1.426(15) . ?
C16 C17 1.401(13) . ?
C17 C18 1.403(16) . ?
C18 C19 1.418(13) . ?
C19 C20 1.423(13) . ?
C20 C21 1.547(13) . ?
C23 C24 1.550(18) . ?
C24 C25 1.374(17) . ?
C24 Ag2 2.531(10) 2_645 ?
C25 Ag2 2.432(12) 2_645 ?
C27 C28 1.570(15) . ?
C28 C29 1.331(15) . ?
C31 C32 1.534(16) . ?
C32 C33 1.323(17) . ?
C32 Ag1 2.585(10) 1_545 ?
C33 Ag1 2.506(10) 1_545 ?
C34 F2 1.2652 . ?
C34 F1 1.2839 . ?
C34 F3 1.3554 . ?
F2 F3 1.3770 . ?
